data_7230831
loop_
_publ_author_name
'Lisac, Katarina'
'Cin\<ci\'c, Dominik'

_publ_section_title
;
 Simple design for metal-based halogen-bonded cocrystals utilizing the
 M--Cl&#x22EF;I motif
;
_journal_issue 39
_journal_name_full CrystEngComm
_journal_page_first 5955
_journal_paper_doi 10.1039/C8CE00754C
_journal_volume 20
_journal_year 2018
_chemical_formula_moiety 'C20 H16 Cl2 Co N4, C6 F4 I2'
_chemical_formula_sum 'C26 H16 Cl2 Co F4 I2 N4'
_chemical_formula_weight 844.06
_space_group_crystal_system monoclinic
_space_group_IT_number 14
_space_group_name_Hall '-P 2ybc'
_space_group_name_H-M_alt 'P 1 21/c 1'
_symmetry_space_group_name_Hall '-P 2ybc'
_symmetry_space_group_name_H-M 'P 1 21/c 1'
_atom_sites_solution_hydrogens geom
_audit_creation_method SHELXL-2014/7
_audit_update_record
;
2018-05-07 deposited with the CCDC.
2018-06-05 downloaded from the CCDC.
;
_cell_angle_alpha 90
_cell_angle_beta 104.732(7)
_cell_angle_gamma 90
_cell_formula_units_Z 4
_cell_length_a 12.6870(8)
_cell_length_b 14.1661(10)
_cell_length_c 16.0110(12)
_cell_measurement_reflns_used 3335
_cell_measurement_temperature 295
_cell_measurement_theta_max 23.9330
_cell_measurement_theta_min 4.3670
_cell_volume 2783.0(3)
_computing_structure_refinement 'SHELXL-2014/7 (Sheldrick, 2014)'
_diffrn_ambient_temperature 295
_diffrn_detector_area_resol_mean 16.3426
_diffrn_measured_fraction_theta_full 0.995
_diffrn_measured_fraction_theta_max 0.995
_diffrn_measurement_device_type 'Xcalibur, Sapphire3'
_diffrn_radiation_type MoK\a
_diffrn_radiation_wavelength 0.71073
_diffrn_reflns_av_R_equivalents 0.0875
_diffrn_reflns_av_unetI/netI 0.0819
_diffrn_reflns_Laue_measured_fraction_full 0.995
_diffrn_reflns_Laue_measured_fraction_max 0.995
_diffrn_reflns_limit_h_max 15
_diffrn_reflns_limit_h_min -15
_diffrn_reflns_limit_k_max 17
_diffrn_reflns_limit_k_min -17
_diffrn_reflns_limit_l_max 19
_diffrn_reflns_limit_l_min -19
_diffrn_reflns_number 23712
_diffrn_reflns_point_group_measured_fraction_full 0.995
_diffrn_reflns_point_group_measured_fraction_max 0.995
_diffrn_reflns_theta_full 25.242
_diffrn_reflns_theta_max 25.996
_diffrn_reflns_theta_min 4.130
_diffrn_source 'fine-focus sealed X-ray tube'
_exptl_absorpt_coefficient_mu 3.079
_exptl_absorpt_correction_T_max 1.00000
_exptl_absorpt_correction_T_min 0.59969
_exptl_absorpt_correction_type multi-scan
_exptl_absorpt_process_details
;
CrysAlisPro 1.171.38.43 (Rigaku Oxford Diffraction, 2015)
Empirical absorption correction using spherical harmonics,
 implemented in SCALE3 ABSPACK scaling algorithm.
;
_exptl_crystal_colour red
_exptl_crystal_density_diffrn 2.015
_exptl_crystal_description prism
_exptl_crystal_F_000 1612
_exptl_crystal_size_max 0.55
_exptl_crystal_size_mid 0.22
_exptl_crystal_size_min 0.14
_refine_diff_density_max 0.766
_refine_diff_density_min -0.444
_refine_diff_density_rms 0.109
_refine_ls_extinction_method none
_refine_ls_goodness_of_fit_ref 0.995
_refine_ls_hydrogen_treatment constr
_refine_ls_matrix_type full
_refine_ls_number_parameters 352
_refine_ls_number_reflns 5447
_refine_ls_number_restraints 0
_refine_ls_restrained_S_all 0.995
_refine_ls_R_factor_all 0.0982
_refine_ls_R_factor_gt 0.0476
_refine_ls_shift/su_max 0.001
_refine_ls_shift/su_mean 0.000
_refine_ls_structure_factor_coef Fsqd
_refine_ls_weighting_details 'w=1/[\s^2^(Fo^2^)+(0.0203P)^2^] where P=(Fo^2^+2Fc^2^)/3'
_refine_ls_weighting_scheme calc
_refine_ls_wR_factor_gt 0.0759
_refine_ls_wR_factor_ref 0.0938
_reflns_Friedel_coverage 0.000
_reflns_number_gt 3309
_reflns_number_total 5447
_reflns_threshold_expression 'I > 2\s(I)'
_cod_data_source_file c8ce00754c2.cif
_cod_data_source_block shelx_CCDC8
_cod_depositor_comments 'Adding full bibliography for 7230823--7230834.cif.'
_cod_database_code 7230831
_shelx_shelxl_version_number 2014/7
_shelx_space_group_comment
;
The symmetry employed for this shelxl refinement is uniquely defined
by the following loop, which should always be used as a source of
symmetry information in preference to the above space-group names.
They are only intended as comments.
;

loop_
_space_group_symop_operation_xyz
'x, y, z'
'-x, y+1/2, -z+1/2'
'-x, -y, -z'
'x, -y-1/2, z-1/2'

loop_
_atom_site_label
_atom_site_type_symbol
_atom_site_fract_x
_atom_site_fract_y
_atom_site_fract_z
_atom_site_U_iso_or_equiv
_atom_site_adp_type
_atom_site_occupancy
_atom_site_site_symmetry_order
_atom_site_calc_flag
_atom_site_refinement_flags_posn
_atom_site_refinement_flags_adp
I2 I 1.12055(4) 0.75510(3) 0.51272(3) 0.05285(15) Uani 1 1 d . .
I1 I 0.64761(4) 0.49316(4) 0.48941(3) 0.06448(18) Uani 1 1 d . .
Co1 Co 0.67683(6) 0.51736(6) 0.85152(5) 0.0342(2) Uani 1 1 d . .
Cl1 Cl 0.68447(13) 0.38950(11) 0.95765(10) 0.0457(4) Uani 1 1 d . .
Cl2 Cl 0.72670(14) 0.64059(12) 0.95693(11) 0.0515(5) Uani 1 1 d . .
F3 F 0.9038(3) 0.7226(3) 0.3574(2) 0.0636(11) Uani 1 1 d . .
F4 F 0.7201(3) 0.6273(3) 0.3501(2) 0.0689(12) Uani 1 1 d . .
N2 N 0.6508(4) 0.4070(3) 0.7518(3) 0.0357(12) Uani 1 1 d . .
N4 N 0.5065(4) 0.5408(3) 0.8290(3) 0.0382(13) Uani 1 1 d . .
N1 N 0.8372(4) 0.4825(4) 0.8402(3) 0.0381(13) Uani 1 1 d . .
F2 F 1.0512(4) 0.6092(4) 0.6404(3) 0.1080(19) Uani 1 1 d . .
F1 F 0.8713(4) 0.5084(3) 0.6305(3) 0.0959(17) Uani 1 1 d . .
N3 N 0.6396(4) 0.6168(3) 0.7461(3) 0.0412(13) Uani 1 1 d . .
C6 C 0.7399(5) 0.3690(4) 0.7349(4) 0.0371(16) Uani 1 1 d . .
C16 C 0.4574(5) 0.5934(4) 0.7589(4) 0.0390(16) Uani 1 1 d . .
C10 C 0.5538(5) 0.3730(4) 0.7063(4) 0.0448(17) Uani 1 1 d . .
H10 H 0.4910 0.3965 0.7186 0.054 Uiso 1 1 calc R U
C25 C 0.8955(6) 0.6707(5) 0.4273(4) 0.0449(17) Uani 1 1 d . .
C5 C 0.8452(5) 0.4090(4) 0.7875(4) 0.0380(16) Uani 1 1 d . .
C9 C 0.5423(6) 0.3055(4) 0.6428(4) 0.0447(17) Uani 1 1 d . .
H9 H 0.4737 0.2847 0.6125 0.054 Uiso 1 1 calc R U
C15 C 0.5332(5) 0.6393(4) 0.7147(4) 0.0398(16) Uani 1 1 d . .
C24 C 0.9824(5) 0.6698(5) 0.5002(5) 0.0505(18) Uani 1 1 d . .
C20 C 0.4421(5) 0.4994(4) 0.8743(4) 0.0447(17) Uani 1 1 d . .
H20 H 0.4755 0.4660 0.9239 0.054 Uiso 1 1 calc R U
C21 C 0.7892(6) 0.5666(5) 0.4906(5) 0.0502(18) Uani 1 1 d . .
C1 C 0.9296(5) 0.5204(5) 0.8875(4) 0.0492(18) Uani 1 1 d . .
H1 H 0.9241 0.5713 0.9228 0.059 Uiso 1 1 calc R U
C14 C 0.5013(7) 0.7040(5) 0.6470(4) 0.055(2) Uani 1 1 d . .
H14 H 0.4282 0.7199 0.6265 0.066 Uiso 1 1 calc R U
C4 C 0.9464(6) 0.3733(5) 0.7843(5) 0.0536(19) Uani 1 1 d . .
H4 H 0.9509 0.3228 0.7483 0.064 Uiso 1 1 calc R U
C8 C 0.6341(6) 0.2703(4) 0.6255(4) 0.0534(19) Uani 1 1 d . .
H8 H 0.6292 0.2248 0.5828 0.064 Uiso 1 1 calc R U
C13 C 0.5774(7) 0.7439(5) 0.6110(4) 0.059(2) Uani 1 1 d . .
H13 H 0.5564 0.7861 0.5653 0.070 Uiso 1 1 calc R U
C11 C 0.7126(6) 0.6575(5) 0.7111(4) 0.0497(18) Uani 1 1 d . .
H11 H 0.7859 0.6427 0.7332 0.060 Uiso 1 1 calc R U
C2 C 1.0322(5) 0.4894(5) 0.8874(5) 0.057(2) Uani 1 1 d . .
H2 H 1.0941 0.5184 0.9215 0.068 Uiso 1 1 calc R U
C19 C 0.3310(5) 0.5042(5) 0.8512(5) 0.056(2) Uani 1 1 d . .
H19 H 0.2895 0.4736 0.8832 0.067 Uiso 1 1 calc R U
C26 C 0.8011(5) 0.6209(5) 0.4232(4) 0.0479(18) Uani 1 1 d . .
C7 C 0.7343(6) 0.3022(4) 0.6716(4) 0.0482(18) Uani 1 1 d . .
H7 H 0.7976 0.2789 0.6600 0.058 Uiso 1 1 calc R U
C17 C 0.3457(5) 0.6004(5) 0.7318(5) 0.055(2) Uani 1 1 d . .
H17 H 0.3132 0.6348 0.6825 0.066 Uiso 1 1 calc R U
C18 C 0.2824(6) 0.5559(5) 0.7785(5) 0.059(2) Uani 1 1 d . .
H18 H 0.2069 0.5608 0.7609 0.071 Uiso 1 1 calc R U
C22 C 0.8773(6) 0.5622(5) 0.5631(5) 0.060(2) Uani 1 1 d . .
C23 C 0.9692(6) 0.6131(6) 0.5664(5) 0.063(2) Uani 1 1 d . .
C12 C 0.6845(7) 0.7210(5) 0.6429(4) 0.060(2) Uani 1 1 d . .
H12 H 0.7377 0.7474 0.6195 0.072 Uiso 1 1 calc R U
C3 C 1.0401(6) 0.4140(6) 0.8352(5) 0.065(2) Uani 1 1 d . .
H3 H 1.1082 0.3905 0.8340 0.077 Uiso 1 1 calc R U

loop_
_atom_site_aniso_label
_atom_site_aniso_U_11
_atom_site_aniso_U_22
_atom_site_aniso_U_33
_atom_site_aniso_U_23
_atom_site_aniso_U_13
_atom_site_aniso_U_12
I2 0.0421(3) 0.0586(3) 0.0595(3) -0.0043(3) 0.0159(2) -0.0029(2)
I1 0.0564(3) 0.0606(4) 0.0772(4) 0.0013(3) 0.0183(3) -0.0154(3)
Co1 0.0316(4) 0.0359(5) 0.0354(5) -0.0002(4) 0.0090(4) 0.0029(4)
Cl1 0.0447(9) 0.0480(10) 0.0464(10) 0.0098(8) 0.0155(8) 0.0036(8)
Cl2 0.0589(11) 0.0468(11) 0.0487(11) -0.0102(9) 0.0134(9) -0.0023(8)
F3 0.066(3) 0.074(3) 0.050(2) 0.009(2) 0.012(2) -0.014(2)
F4 0.059(3) 0.082(3) 0.054(3) 0.004(2) -0.006(2) -0.015(2)
N2 0.036(3) 0.039(3) 0.032(3) -0.002(2) 0.007(2) -0.002(2)
N4 0.038(3) 0.038(3) 0.040(3) -0.002(3) 0.013(3) 0.008(2)
N1 0.031(3) 0.045(3) 0.040(3) 0.005(3) 0.011(2) 0.000(2)
F2 0.063(3) 0.161(5) 0.080(3) 0.047(3) -0.017(3) -0.031(3)
F1 0.085(3) 0.119(4) 0.073(3) 0.049(3) 0.002(3) -0.026(3)
N3 0.049(4) 0.037(3) 0.038(3) -0.003(3) 0.013(3) 0.000(3)
C6 0.037(4) 0.034(4) 0.039(4) 0.012(3) 0.008(3) 0.008(3)
C16 0.040(4) 0.034(4) 0.042(4) -0.009(3) 0.009(3) 0.004(3)
C10 0.039(4) 0.043(4) 0.050(4) -0.001(4) 0.008(3) 0.005(3)
C25 0.055(4) 0.044(4) 0.040(4) 0.001(4) 0.019(4) -0.002(3)
C5 0.044(4) 0.035(4) 0.039(4) 0.009(3) 0.018(3) 0.009(3)
C9 0.053(4) 0.039(4) 0.039(4) -0.004(3) 0.007(3) -0.004(3)
C15 0.043(4) 0.038(4) 0.033(4) -0.002(3) -0.001(3) 0.002(3)
C24 0.043(4) 0.059(5) 0.049(4) -0.002(4) 0.013(4) -0.008(3)
C20 0.044(4) 0.049(4) 0.041(4) 0.002(3) 0.011(3) 0.000(3)
C21 0.056(5) 0.037(4) 0.059(5) 0.007(4) 0.017(4) 0.003(3)
C1 0.042(4) 0.055(5) 0.051(4) -0.002(4) 0.012(3) -0.002(3)
C14 0.075(6) 0.040(4) 0.041(4) 0.000(4) -0.002(4) 0.011(4)
C4 0.049(4) 0.053(5) 0.061(5) -0.010(4) 0.020(4) 0.005(4)
C8 0.082(6) 0.033(4) 0.045(4) -0.014(3) 0.017(4) -0.004(4)
C13 0.088(6) 0.039(4) 0.045(4) 0.009(4) 0.010(4) -0.002(4)
C11 0.057(5) 0.049(4) 0.044(4) 0.003(4) 0.014(4) -0.004(4)
C2 0.030(4) 0.071(5) 0.069(5) 0.001(4) 0.012(4) -0.006(4)
C19 0.044(4) 0.069(5) 0.057(5) -0.019(4) 0.018(4) -0.009(4)
C26 0.045(4) 0.050(5) 0.046(4) 0.001(4) 0.005(4) 0.006(3)
C7 0.059(5) 0.043(4) 0.046(4) -0.004(4) 0.022(4) 0.010(3)
C17 0.043(4) 0.069(5) 0.049(5) 0.003(4) 0.004(4) 0.017(4)
C18 0.036(4) 0.079(6) 0.061(5) -0.014(5) 0.011(4) 0.007(4)
C22 0.050(5) 0.067(5) 0.062(5) 0.023(4) 0.012(4) 0.003(4)
C23 0.050(5) 0.073(6) 0.057(5) 0.009(4) -0.004(4) -0.013(4)
C12 0.087(6) 0.046(5) 0.050(5) -0.002(4) 0.022(4) -0.021(4)
C3 0.035(4) 0.081(6) 0.076(6) 0.016(5) 0.010(4) 0.011(4)

loop_
_atom_type_symbol
_atom_type_description
_atom_type_scat_dispersion_real
_atom_type_scat_dispersion_imag
_atom_type_scat_source
C C 0.0033 0.0016 'International Tables Vol C Tables 4.2.6.8 and 6.1.1.4'
H H 0.0000 0.0000 'International Tables Vol C Tables 4.2.6.8 and 6.1.1.4'
N N 0.0061 0.0033 'International Tables Vol C Tables 4.2.6.8 and 6.1.1.4'
F F 0.0171 0.0103 'International Tables Vol C Tables 4.2.6.8 and 6.1.1.4'
Cl Cl 0.1484 0.1585 'International Tables Vol C Tables 4.2.6.8 and 6.1.1.4'
Co Co 0.3494 0.9721 'International Tables Vol C Tables 4.2.6.8 and 6.1.1.4'
I I -0.4742 1.8119 'International Tables Vol C Tables 4.2.6.8 and 6.1.1.4'

loop_
_geom_angle_atom_site_label_1
_geom_angle_atom_site_label_2
_geom_angle_atom_site_label_3
_geom_angle
N4 Co1 N1 165.23(19)
N4 Co1 N3 75.8(2)
N1 Co1 N3 96.18(19)
N4 Co1 N2 91.68(18)
N1 Co1 N2 75.24(19)
N3 Co1 N2 86.18(18)
N4 Co1 Cl2 94.63(14)
N1 Co1 Cl2 98.11(15)
N3 Co1 Cl2 92.39(14)
N2 Co1 Cl2 172.98(14)
N4 Co1 Cl1 95.26(15)
N1 Co1 Cl1 90.98(14)
N3 Co1 Cl1 168.65(14)
N2 Co1 Cl1 87.16(13)
Cl2 Co1 Cl1 95.31(6)
C6 N2 C10 116.6(5)
C6 N2 Co1 117.0(4)
C10 N2 Co1 126.4(4)
C20 N4 C16 117.8(5)
C20 N4 Co1 124.6(4)
C16 N4 Co1 117.3(4)
C1 N1 C5 117.8(5)
C1 N1 Co1 125.0(4)
C5 N1 Co1 116.8(4)
C11 N3 C15 118.5(6)
C11 N3 Co1 125.2(5)
C15 N3 Co1 116.3(4)
N2 C6 C7 122.5(6)
N2 C6 C5 114.4(5)
C7 C6 C5 123.1(6)
N4 C16 C17 121.2(6)
N4 C16 C15 114.7(5)
C17 C16 C15 124.0(6)
N2 C10 C9 123.9(6)
N2 C10 H10 118.1
C9 C10 H10 118.1
F3 C25 C26 118.9(6)
F3 C25 C24 119.0(6)
C26 C25 C24 122.1(6)
N1 C5 C4 121.1(6)
N1 C5 C6 116.1(5)
C4 C5 C6 122.8(6)
C8 C9 C10 118.1(6)
C8 C9 H9 121.0
C10 C9 H9 121.0
N3 C15 C14 120.4(7)
N3 C15 C16 115.2(5)
C14 C15 C16 124.3(6)
C23 C24 C25 115.3(6)
C23 C24 I2 121.8(5)
C25 C24 I2 122.8(5)
N4 C20 C19 123.7(6)
N4 C20 H20 118.1
C19 C20 H20 118.1
C26 C21 C22 117.2(7)
C26 C21 I1 123.1(5)
C22 C21 I1 119.7(5)
N1 C1 C2 124.5(7)
N1 C1 H1 117.8
C2 C1 H1 117.8
C13 C14 C15 120.2(7)
C13 C14 H14 119.9
C15 C14 H14 119.9
C3 C4 C5 119.3(7)
C3 C4 H4 120.4
C5 C4 H4 120.4
C9 C8 C7 119.6(6)
C9 C8 H8 120.2
C7 C8 H8 120.2
C12 C13 C14 119.2(7)
C12 C13 H13 120.4
C14 C13 H13 120.4
N3 C11 C12 123.0(7)
N3 C11 H11 118.5
C12 C11 H11 118.5
C3 C2 C1 117.6(6)
C3 C2 H2 121.2
C1 C2 H2 121.2
C20 C19 C18 117.6(7)
C20 C19 H19 121.2
C18 C19 H19 121.2
F4 C26 C21 120.7(6)
F4 C26 C25 117.9(6)
C21 C26 C25 121.4(6)
C8 C7 C6 119.3(6)
C8 C7 H7 120.4
C6 C7 H7 120.4
C16 C17 C18 119.4(7)
C16 C17 H17 120.3
C18 C17 H17 120.3
C17 C18 C19 120.1(7)
C17 C18 H18 119.9
C19 C18 H18 119.9
F1 C22 C23 119.6(7)
F1 C22 C21 119.9(7)
C23 C22 C21 120.5(7)
C22 C23 F2 118.0(7)
C22 C23 C24 123.4(7)
F2 C23 C24 118.5(6)
C13 C12 C11 118.7(7)
C13 C12 H12 120.6
C11 C12 H12 120.6
C2 C3 C4 119.8(7)
C2 C3 H3 120.1
C4 C3 H3 120.1

loop_
_geom_bond_atom_site_label_1
_geom_bond_atom_site_label_2
_geom_bond_distance
I2 C24 2.096(7)
I1 C21 2.072(7)
Co1 N4 2.124(5)
Co1 N1 2.146(5)
Co1 N3 2.156(5)
Co1 N2 2.198(5)
Co1 Cl2 2.3985(18)
Co1 Cl1 2.4686(18)
F3 C25 1.365(7)
F4 C26 1.351(7)
N2 C6 1.339(7)
N2 C10 1.350(7)
N4 C20 1.356(7)
N4 C16 1.359(7)
N1 C1 1.336(7)
N1 C5 1.360(7)
F2 C23 1.364(7)
F1 C22 1.338(8)
N3 C11 1.330(8)
N3 C15 1.354(7)
C6 C7 1.376(8)
C6 C5 1.498(8)
C16 C17 1.377(8)
C16 C15 1.481(9)
C10 C9 1.376(8)
C10 H10 0.9300
C25 C26 1.378(9)
C25 C24 1.386(8)
C5 C4 1.392(8)
C9 C8 1.359(9)
C9 H9 0.9300
C15 C14 1.398(8)
C24 C23 1.374(9)
C20 C19 1.365(8)
C20 H20 0.9300
C21 C26 1.365(9)
C21 C22 1.393(9)
C1 C2 1.374(9)
C1 H1 0.9300
C14 C13 1.366(10)
C14 H14 0.9300
C4 C3 1.385(9)
C4 H4 0.9300
C8 C7 1.373(9)
C8 H8 0.9300
C13 C12 1.364(10)
C13 H13 0.9300
C11 C12 1.389(9)
C11 H11 0.9300
C2 C3 1.376(9)
C2 H2 0.9300
C19 C18 1.381(9)
C19 H19 0.9300
C7 H7 0.9300
C17 C18 1.380(9)
C17 H17 0.9300
C18 H18 0.9300
C22 C23 1.360(10)
C12 H12 0.9300
C3 H3 0.9300
